data_4316472
loop_
_publ_author_name
'Chengfu Pi'
'Xiaoqing Li'
'Lili Zhang'
'Ruiting Liu'
'Linhong Weng'
'Xigeng Zhou'

_publ_section_title
;
 A New Strategy for Ring Modification of Metallocenes: Carbodiimide
 Insertion into the \h5-Y-C5H5 Bond and Subsequent Isomerization
;
_journal_name_full 'Inorganic Chemistry'
_journal_page_first 7632
_journal_page_last 7634
_journal_paper_doi 10.1021/ic101346b
_journal_volume 49
_journal_year 2010
_chemical_formula_sum 'C22 H29 N2 Y'
_chemical_formula_weight 410.38
_chemical_name_systematic
; 
 ? 
;
_space_group_IT_number 14
_symmetry_cell_setting monoclinic
_symmetry_space_group_name_Hall '-P 2yn'
_symmetry_space_group_name_H-M 'P 1 21/n 1'
_atom_sites_solution_hydrogens geom
_atom_sites_solution_primary direct
_atom_sites_solution_secondary difmap
_audit_creation_method SHELXL-97
_cell_angle_alpha 90.00
_cell_angle_beta 113.547(5)
_cell_angle_gamma 90.00
_cell_formula_units_Z 4
_cell_length_a 8.515(3)
_cell_length_b 29.621(10)
_cell_length_c 9.349(3)
_cell_measurement_reflns_used 758
_cell_measurement_temperature 293(2)
_cell_measurement_theta_max 19.059
_cell_measurement_theta_min 2.474
_cell_volume 2161.7(13)
_computing_cell_refinement 'Bruker SMART'
_computing_data_collection 'Bruker SMART'
_computing_data_reduction 'Bruker SHELXTL'
_computing_molecular_graphics 'Bruker SHELXTL'
_computing_publication_material 'Bruker SHELXTL'
_computing_structure_refinement 'SHELXL-97 (Sheldrick, 1997)'
_computing_structure_solution 'SHELXS-97 (Sheldrick, 1990)'
_diffrn_ambient_temperature 293(2)
_diffrn_measured_fraction_theta_full 0.999
_diffrn_measured_fraction_theta_max 0.999
_diffrn_measurement_device_type 'CCD area detector'
_diffrn_measurement_method 'phi and omega scans'
_diffrn_radiation_monochromator graphite
_diffrn_radiation_source 'fine-focus sealed tube'
_diffrn_radiation_type MoK\a
_diffrn_radiation_wavelength 0.71073
_diffrn_reflns_av_R_equivalents 0.1040
_diffrn_reflns_av_sigmaI/netI 0.1627
_diffrn_reflns_limit_h_max 10
_diffrn_reflns_limit_h_min -10
_diffrn_reflns_limit_k_max 23
_diffrn_reflns_limit_k_min -35
_diffrn_reflns_limit_l_max 11
_diffrn_reflns_limit_l_min -11
_diffrn_reflns_number 8999
_diffrn_reflns_theta_full 25.01
_diffrn_reflns_theta_max 25.01
_diffrn_reflns_theta_min 1.37
_diffrn_standards_decay_% 8.50
_exptl_absorpt_coefficient_mu 2.704
_exptl_absorpt_correction_T_max 0.6872
_exptl_absorpt_correction_T_min 0.4513
_exptl_absorpt_correction_type multi-scan
_exptl_absorpt_process_details sadabs
_exptl_crystal_colour colorless
_exptl_crystal_density_diffrn 1.261
_exptl_crystal_density_method 'not measured'
_exptl_crystal_description prism
_exptl_crystal_F_000 856
_exptl_crystal_size_max 0.35
_exptl_crystal_size_mid 0.15
_exptl_crystal_size_min 0.15
_refine_diff_density_max 0.397
_refine_diff_density_min -0.477
_refine_diff_density_rms 0.066
_refine_ls_extinction_method none
_refine_ls_goodness_of_fit_ref 0.784
_refine_ls_hydrogen_treatment constr
_refine_ls_matrix_type full
_refine_ls_number_parameters 226
_refine_ls_number_reflns 3800
_refine_ls_number_restraints 0
_refine_ls_restrained_S_all 0.784
_refine_ls_R_factor_all 0.1239
_refine_ls_R_factor_gt 0.0480
_refine_ls_shift/su_max 0.000
_refine_ls_shift/su_mean 0.000
_refine_ls_structure_factor_coef Fsqd
_refine_ls_weighting_details 'calc w=1/[\s^2^(Fo^2^)+(0.0395P)^2^+0.0000P] where P=(Fo^2^+2Fc^2^)/3'
_refine_ls_weighting_scheme calc
_refine_ls_wR_factor_gt 0.0903
_refine_ls_wR_factor_ref 0.1040
_reflns_number_gt 1721
_reflns_number_total 3800
_reflns_threshold_expression >2sigma(I)
_cod_data_source_file ic101346b_si_002_2.cif
_cod_data_source_block f61101c
_cod_depositor_comments
;
The following automatic conversions were performed:

'_symmetry_cell_setting' value 'Monoclinic' changed to 'monoclinic'
according to the built-in table from CIF Core dictionary named
'cif_core.dic' version 2.4.1 from 2010-06-29.

Automatic conversion script
Id: cif_fix_values 1646 2011-03-28 12:23:43Z adriana 
;
_cod_original_cell_volume 2161.5(13)
_cod_database_code 4316472

loop_
_symmetry_equiv_pos_as_xyz
'x, y, z'
'-x+1/2, y+1/2, -z+1/2'
'-x, -y, -z'
'x-1/2, -y-1/2, z-1/2'

loop_
_atom_site_label
_atom_site_type_symbol
_atom_site_fract_x
_atom_site_fract_y
_atom_site_fract_z
_atom_site_U_iso_or_equiv
_atom_site_adp_type
_atom_site_occupancy
_atom_site_symmetry_multiplicity
_atom_site_calc_flag
_atom_site_refinement_flags
_atom_site_disorder_assembly
_atom_site_disorder_group
Y1 Y 0.60817(6) 0.147700(19) 0.16933(6) 0.04765(19) Uani 1 1 d . . .
N1 N 0.6282(5) 0.14764(16) 0.4233(4) 0.0509(11) Uani 1 1 d . . .
N2 N 0.7564(5) 0.09202(14) 0.3460(5) 0.0486(12) Uani 1 1 d . . .
C1 C 0.3102(11) 0.1080(4) 0.0941(9) 0.097(3) Uani 1 1 d . . .
H1A H 0.2695 0.0941 0.1683 0.116 Uiso 1 1 calc R . .
C2 C 0.2730(8) 0.1504(4) 0.0369(13) 0.098(3) Uani 1 1 d . . .
H2A H 0.1994 0.1720 0.0605 0.118 Uiso 1 1 calc R . .
C3 C 0.3240(10) 0.1534(3) -0.0839(10) 0.097(3) Uani 1 1 d . . .
H3A H 0.2948 0.1780 -0.1600 0.116 Uiso 1 1 calc R . .
C4 C 0.3948(9) 0.1130(4) -0.0974(10) 0.092(2) Uani 1 1 d . . .
H4A H 0.4244 0.1042 -0.1845 0.110 Uiso 1 1 calc R . .
C5 C 0.3838(9) 0.0853(2) 0.0103(13) 0.089(2) Uani 1 1 d . . .
H5A H 0.4058 0.0527 0.0159 0.107 Uiso 1 1 calc R . .
C6 C 0.7061(14) 0.2294(2) 0.1481(16) 0.107(3) Uani 1 1 d . . .
H6A H 0.6488 0.2570 0.1596 0.128 Uiso 1 1 calc R . .
C7 C 0.6886(10) 0.2107(3) 0.0145(10) 0.086(2) Uani 1 1 d . . .
H7A H 0.6133 0.2219 -0.0890 0.104 Uiso 1 1 calc R . .
C8 C 0.8093(14) 0.1798(3) 0.0415(12) 0.093(2) Uani 1 1 d . . .
H8A H 0.8349 0.1644 -0.0395 0.112 Uiso 1 1 calc R . .
C9 C 0.9095(11) 0.1777(4) 0.1981(19) 0.138(6) Uani 1 1 d . . .
H9A H 1.0196 0.1621 0.2480 0.165 Uiso 1 1 calc R . .
C10 C 0.8446(16) 0.2096(5) 0.2632(11) 0.141(6) Uani 1 1 d . . .
H10A H 0.9006 0.2207 0.3706 0.169 Uiso 1 1 calc R . .
C11 C 0.5769(8) 0.1710(2) 0.5367(7) 0.0647(17) Uani 1 1 d . . .
H11A H 0.6234 0.1542 0.6353 0.078 Uiso 1 1 calc R . .
C12 C 0.3886(10) 0.1716(3) 0.4806(9) 0.155(4) Uani 1 1 d . . .
H12A H 0.3459 0.1412 0.4630 0.233 Uiso 1 1 calc R . .
H12B H 0.3409 0.1883 0.3847 0.233 Uiso 1 1 calc R . .
H12C H 0.3564 0.1857 0.5574 0.233 Uiso 1 1 calc R . .
C13 C 0.6451(14) 0.2164(2) 0.5654(10) 0.182(5) Uani 1 1 d . . .
H13A H 0.7678 0.2152 0.6050 0.273 Uiso 1 1 calc R . .
H13B H 0.6111 0.2308 0.6406 0.273 Uiso 1 1 calc R . .
H13C H 0.6015 0.2332 0.4697 0.273 Uiso 1 1 calc R . .
C14 C 0.8609(7) 0.05105(19) 0.3703(7) 0.0622(17) Uani 1 1 d . . .
H14A H 0.8806 0.0387 0.4733 0.075 Uiso 1 1 calc R . .
C15 C 0.7682(10) 0.0162(2) 0.2493(8) 0.123(3) Uani 1 1 d . . .
H15A H 0.6614 0.0088 0.2559 0.184 Uiso 1 1 calc R . .
H15B H 0.8374 -0.0105 0.2673 0.184 Uiso 1 1 calc R . .
H15C H 0.7464 0.0279 0.1474 0.184 Uiso 1 1 calc R . .
C16 C 1.0306(8) 0.0619(2) 0.3666(9) 0.124(3) Uani 1 1 d . . .
H16A H 1.0885 0.0839 0.4456 0.186 Uiso 1 1 calc R . .
H16B H 1.0136 0.0738 0.2660 0.186 Uiso 1 1 calc R . .
H16C H 1.0986 0.0350 0.3860 0.186 Uiso 1 1 calc R . .
C17 C 0.7150(6) 0.10921(18) 0.4563(6) 0.0450(13) Uani 1 1 d . . .
C18 C 0.7593(7) 0.08564(17) 0.6090(6) 0.0481(14) Uani 1 1 d . . .
C19 C 0.9059(7) 0.0885(2) 0.7441(7) 0.0641(17) Uani 1 1 d . . .
H19A H 0.9991 0.1069 0.7574 0.077 Uiso 1 1 calc R . .
C20 C 0.8948(9) 0.0591(2) 0.8613(7) 0.080(2) Uani 1 1 d . . .
H20A H 0.9769 0.0549 0.9621 0.096 Uiso 1 1 calc R . .
C21 C 0.7357(11) 0.0379(2) 0.7937(8) 0.088(2) Uani 1 1 d . . .
H21A H 0.6932 0.0168 0.8429 0.105 Uiso 1 1 calc R . .
C22 C 0.6475(7) 0.0537(2) 0.6357(7) 0.0730(18) Uani 1 1 d . . .
H22A H 0.6235 0.0287 0.5629 0.088 Uiso 1 1 calc R . .
H22B H 0.5400 0.0679 0.6226 0.088 Uiso 1 1 calc R . .

loop_
_atom_site_aniso_label
_atom_site_aniso_U_11
_atom_site_aniso_U_22
_atom_site_aniso_U_33
_atom_site_aniso_U_23
_atom_site_aniso_U_13
_atom_site_aniso_U_12
Y1 0.0462(3) 0.0457(3) 0.0497(3) 0.0015(4) 0.0179(2) -0.0036(4)
N1 0.060(3) 0.044(3) 0.052(3) -0.003(3) 0.027(2) 0.013(3)
N2 0.061(3) 0.048(3) 0.044(3) -0.004(2) 0.027(2) 0.004(2)
C1 0.073(5) 0.137(8) 0.070(5) 0.012(7) 0.017(4) -0.062(6)
C2 0.046(4) 0.114(8) 0.120(8) -0.042(7) 0.019(5) -0.002(5)
C3 0.073(5) 0.092(8) 0.078(6) 0.028(6) -0.019(4) -0.013(5)
C4 0.077(5) 0.125(8) 0.066(6) -0.032(6) 0.022(4) -0.025(6)
C5 0.073(5) 0.056(5) 0.110(7) -0.016(6) 0.007(5) -0.013(4)
C6 0.165(10) 0.041(4) 0.171(9) -0.028(6) 0.126(9) -0.030(6)
C7 0.080(5) 0.075(6) 0.107(7) 0.046(6) 0.040(5) 0.000(5)
C8 0.117(7) 0.079(6) 0.131(8) 0.000(6) 0.100(7) -0.012(6)
C9 0.039(5) 0.135(10) 0.227(15) 0.110(10) 0.040(7) 0.005(5)
C10 0.134(10) 0.187(13) 0.059(6) 0.012(8) -0.007(6) -0.135(9)
C11 0.073(5) 0.062(4) 0.057(4) -0.004(3) 0.024(4) 0.017(3)
C12 0.107(7) 0.236(11) 0.128(7) -0.060(7) 0.051(6) 0.057(7)
C13 0.377(15) 0.070(6) 0.202(10) -0.074(6) 0.224(11) -0.075(8)
C14 0.075(4) 0.049(4) 0.068(4) 0.003(4) 0.033(4) 0.021(4)
C15 0.156(7) 0.077(5) 0.099(6) -0.018(5) 0.013(6) 0.054(5)
C16 0.103(6) 0.108(7) 0.189(8) 0.044(6) 0.088(6) 0.041(5)
C17 0.046(3) 0.044(4) 0.046(4) -0.008(3) 0.019(3) -0.005(3)
C18 0.058(4) 0.044(4) 0.047(4) 0.000(3) 0.027(3) -0.001(3)
C19 0.057(4) 0.075(5) 0.054(4) 0.008(4) 0.016(3) -0.006(3)
C20 0.080(5) 0.098(6) 0.053(5) 0.015(4) 0.017(4) 0.004(5)
C21 0.135(7) 0.071(5) 0.080(6) 0.029(4) 0.067(5) 0.013(5)
C22 0.077(5) 0.072(5) 0.081(5) -0.014(4) 0.043(4) -0.014(4)

loop_
_atom_type_symbol
_atom_type_description
_atom_type_scat_dispersion_real
_atom_type_scat_dispersion_imag
_atom_type_scat_source
C C 0.0033 0.0016 'International Tables Vol C Tables 4.2.6.8 and 6.1.1.4'
H H 0.0000 0.0000 'International Tables Vol C Tables 4.2.6.8 and 6.1.1.4'
N N 0.0061 0.0033 'International Tables Vol C Tables 4.2.6.8 and 6.1.1.4'
Y Y -2.7962 3.5667 'International Tables Vol C Tables 4.2.6.8 and 6.1.1.4'

loop_
_geom_angle_atom_site_label_1
_geom_angle_atom_site_label_2
_geom_angle_atom_site_label_3
_geom_angle
_geom_angle_site_symmetry_1
_geom_angle_site_symmetry_3
_geom_angle_publ_flag
N1 Y1 N2 58.13(14) . . ?
N1 Y1 C6 100.7(3) . . ?
N2 Y1 C6 128.2(3) . . ?
N1 Y1 C10 85.7(2) . . ?
N2 Y1 C10 97.7(3) . . ?
C6 Y1 C10 30.6(3) . . ?
N1 Y1 C7 129.8(3) . . ?
N2 Y1 C7 135.5(2) . . ?
C6 Y1 C7 29.3(2) . . ?
C10 Y1 C7 49.1(3) . . ?
N1 Y1 C2 96.0(3) . . ?
N2 Y1 C2 122.6(3) . . ?
C6 Y1 C2 104.9(4) . . ?
C10 Y1 C2 133.4(5) . . ?
C7 Y1 C2 101.1(4) . . ?
N1 Y1 C1 86.6(2) . . ?
N2 Y1 C1 93.7(3) . . ?
C6 Y1 C1 134.7(4) . . ?
C10 Y1 C1 160.2(5) . . ?
C7 Y1 C1 127.6(3) . . ?
C2 Y1 C1 29.9(2) . . ?
N1 Y1 C9 103.1(4) . . ?
N2 Y1 C9 86.4(2) . . ?
C6 Y1 C9 50.3(3) . . ?
C10 Y1 C9 30.0(3) . . ?
C7 Y1 C9 49.7(3) . . ?
C2 Y1 C9 150.9(4) . . ?
C1 Y1 C9 168.4(5) . . ?
N1 Y1 C8 132.3(3) . . ?
N2 Y1 C8 108.2(3) . . ?
C6 Y1 C8 48.7(2) . . ?
C10 Y1 C8 48.8(3) . . ?
C7 Y1 C8 29.3(2) . . ?
C2 Y1 C8 124.0(4) . . ?
C1 Y1 C8 140.9(3) . . ?
C9 Y1 C8 30.2(3) . . ?
N1 Y1 C3 126.1(3) . . ?
N2 Y1 C3 136.9(2) . . ?
C6 Y1 C3 94.6(4) . . ?
C10 Y1 C3 124.6(3) . . ?
C7 Y1 C3 78.8(2) . . ?
C2 Y1 C3 30.1(2) . . ?
C1 Y1 C3 49.0(2) . . ?
C9 Y1 C3 125.5(4) . . ?
C8 Y1 C3 95.8(4) . . ?
N1 Y1 C4 135.3(2) . . ?
N2 Y1 C4 111.7(3) . . ?
C6 Y1 C4 114.3(4) . . ?
C10 Y1 C4 137.8(3) . . ?
C7 Y1 C4 89.3(3) . . ?
C2 Y1 C4 49.9(2) . . ?
C1 Y1 C4 49.1(2) . . ?
C9 Y1 C4 120.3(4) . . ?
C8 Y1 C4 92.2(3) . . ?
C3 Y1 C4 30.1(2) . . ?
N1 Y1 C5 108.5(3) . . ?
N2 Y1 C5 88.2(2) . . ?
C6 Y1 C5 142.3(4) . . ?
C10 Y1 C5 165.7(4) . . ?
C7 Y1 C5 118.5(3) . . ?
C2 Y1 C5 49.5(2) . . ?
C1 Y1 C5 29.9(2) . . ?
C9 Y1 C5 138.6(5) . . ?
C8 Y1 C5 116.9(3) . . ?
C3 Y1 C5 48.8(2) . . ?
C4 Y1 C5 29.20(19) . . ?
C17 N1 C11 122.3(5) . . ?
C17 N1 Y1 92.6(3) . . ?
C11 N1 Y1 145.0(4) . . ?
C17 N2 C14 122.2(5) . . ?
C17 N2 Y1 92.5(3) . . ?
C14 N2 Y1 145.3(3) . . ?
C2 C1 C5 108.7(7) . . ?
C2 C1 Y1 74.8(4) . . ?
C5 C1 Y1 76.0(4) . . ?
C1 C2 C3 106.5(8) . . ?
C1 C2 Y1 75.3(4) . . ?
C3 C2 Y1 75.3(4) . . ?
C2 C3 C4 108.6(8) . . ?
C2 C3 Y1 74.6(4) . . ?
C4 C3 Y1 75.3(4) . . ?
C5 C4 C3 107.7(8) . . ?
C5 C4 Y1 75.9(4) . . ?
C3 C4 Y1 74.6(4) . . ?
C4 C5 C1 108.5(8) . . ?
C4 C5 Y1 74.9(4) . . ?
C1 C5 Y1 74.1(4) . . ?
C7 C6 C10 107.4(8) . . ?
C7 C6 Y1 76.3(4) . . ?
C10 C6 Y1 75.1(5) . . ?
C6 C7 C8 108.9(8) . . ?
C6 C7 Y1 74.4(4) . . ?
C8 C7 Y1 75.8(4) . . ?
C7 C8 C9 109.9(9) . . ?
C7 C8 Y1 74.9(4) . . ?
C9 C8 Y1 74.8(4) . . ?
C10 C9 C8 104.9(9) . . ?
C10 C9 Y1 74.0(5) . . ?
C8 C9 Y1 74.9(5) . . ?
C9 C10 C6 108.9(10) . . ?
C9 C10 Y1 75.9(6) . . ?
C6 C10 Y1 74.3(4) . . ?
C13 C11 N1 110.9(5) . . ?
C13 C11 C12 110.7(7) . . ?
N1 C11 C12 110.0(5) . . ?
N2 C14 C16 110.5(5) . . ?
N2 C14 C15 110.4(5) . . ?
C16 C14 C15 110.7(6) . . ?
N2 C17 N1 116.6(5) . . ?
N2 C17 C18 121.5(5) . . ?
N1 C17 C18 121.9(5) . . ?
N2 C17 Y1 58.5(3) . . ?
N1 C17 Y1 58.2(3) . . ?
C18 C17 Y1 174.9(4) . . ?
C19 C18 C22 107.6(5) . . ?
C19 C18 C17 129.6(5) . . ?
C22 C18 C17 122.9(5) . . ?
C18 C19 C20 110.6(5) . . ?
C21 C20 C19 106.0(6) . . ?
C20 C21 C22 109.5(6) . . ?
C18 C22 C21 106.4(5) . . ?

loop_
_geom_bond_atom_site_label_1
_geom_bond_atom_site_label_2
_geom_bond_distance
_geom_bond_site_symmetry_2
_geom_bond_publ_flag
Y1 N1 2.311(4) . ?
Y1 N2 2.318(4) . ?
Y1 C6 2.593(7) . ?
Y1 C10 2.603(7) . ?
Y1 C7 2.616(6) . ?
Y1 C2 2.619(6) . ?
Y1 C1 2.626(6) . ?
Y1 C9 2.626(8) . ?
Y1 C8 2.627(6) . ?
Y1 C3 2.629(6) . ?
Y1 C4 2.637(6) . ?
Y1 C5 2.648(6) . ?
N1 C17 1.325(6) . ?
N1 C11 1.472(6) . ?
N2 C17 1.318(5) . ?
N2 C14 1.468(6) . ?
C1 C2 1.354(9) . ?
C1 C5 1.360(9) . ?
C2 C3 1.365(9) . ?
C3 C4 1.366(10) . ?
C4 C5 1.332(9) . ?
C6 C7 1.319(9) . ?
C6 C10 1.371(11) . ?
C7 C8 1.324(9) . ?
C8 C9 1.369(12) . ?
C9 C10 1.355(12) . ?
C11 C13 1.446(8) . ?
C11 C12 1.474(8) . ?
C14 C16 1.494(7) . ?
C14 C15 1.502(8) . ?
C17 C18 1.495(7) . ?
C18 C19 1.379(7) . ?
C18 C22 1.434(7) . ?
C19 C20 1.432(7) . ?
C20 C21 1.394(8) . ?
C21 C22 1.441(8) . ?
